data_4309124
loop_
_publ_author_name
'Vadapalli Chandrasekhar'
'Ramachandran Azhakar'
'Stefano Zacchini'
'Jamie F. Bickley'
'Alexander Steiner'

_publ_section_title
;
Synthesis, Structure, and Stereochemistry of Trinuclear Metal Complexes
Formed from the Phosphorus-Based Achiral Tripodal Ligand
{P(S)[N(Me)NCHC6H4-o-OH]3} (LH3): Luminescent Properties of L2Cd3.2H2O
;
_journal_name_full 'Inorganic Chemistry'
_journal_page_first 4608
_journal_page_last 4615
_journal_paper_doi 10.1021/ic050395t
_journal_volume 44
_journal_year 2005
_chemical_formula_sum 'C50 H52 Cd3 Cl6 N12 O8 P2 S2'
_chemical_formula_weight 1625.00
_chemical_name_systematic
;
 ?
;
_space_group_IT_number 15
_symmetry_cell_setting monoclinic
_symmetry_space_group_name_Hall '-C 2yc'
_symmetry_space_group_name_H-M 'C 1 2/c 1'
_atom_sites_solution_hydrogens geom
_atom_sites_solution_primary direct
_atom_sites_solution_secondary difmap
_audit_creation_method SHELXL-97
_cell_angle_alpha 90.00
_cell_angle_beta 110.38(3)
_cell_angle_gamma 90.00
_cell_formula_units_Z 4
_cell_length_a 21.163(4)
_cell_length_b 14.845(3)
_cell_length_c 21.462(4)
_cell_measurement_temperature 200(2)
_cell_volume 6321(2)
_computing_structure_refinement 'SHELXL-97 (Sheldrick, 1997)'
_computing_structure_solution 'SHELXS-97 (Sheldrick, 1990)'
_diffrn_ambient_temperature 200(2)
_diffrn_measured_fraction_theta_full 0.914
_diffrn_measured_fraction_theta_max 0.914
_diffrn_measurement_device_type 'Stoe IPDS'
_diffrn_radiation_monochromator graphite
_diffrn_radiation_source 'fine-focus sealed tube'
_diffrn_radiation_type MoK\a
_diffrn_radiation_wavelength 0.71073
_diffrn_reflns_av_R_equivalents 0.1029
_diffrn_reflns_av_sigmaI/netI 0.1072
_diffrn_reflns_limit_h_max 24
_diffrn_reflns_limit_h_min -24
_diffrn_reflns_limit_k_max 16
_diffrn_reflns_limit_k_min -17
_diffrn_reflns_limit_l_max 24
_diffrn_reflns_limit_l_min -24
_diffrn_reflns_number 20352
_diffrn_reflns_theta_full 24.43
_diffrn_reflns_theta_max 24.43
_diffrn_reflns_theta_min 2.16
_exptl_absorpt_coefficient_mu 1.430
_exptl_absorpt_correction_T_max 0.897
_exptl_absorpt_correction_T_min 0.734
_exptl_absorpt_correction_type semi-empirical
_exptl_crystal_colour yellow
_exptl_crystal_density_diffrn 1.708
_exptl_crystal_density_method 'not measured'
_exptl_crystal_description plate
_exptl_crystal_F_000 3232
_exptl_crystal_size_max .2
_exptl_crystal_size_mid .3
_exptl_crystal_size_min .2
_refine_diff_density_max 1.478
_refine_diff_density_min -0.932
_refine_diff_density_rms 0.129
_refine_ls_extinction_method none
_refine_ls_goodness_of_fit_ref 1.099
_refine_ls_hydrogen_treatment mixed
_refine_ls_matrix_type full
_refine_ls_number_parameters 375
_refine_ls_number_reflns 4768
_refine_ls_number_restraints 30
_refine_ls_restrained_S_all 1.228
_refine_ls_R_factor_all 0.0628
_refine_ls_R_factor_gt 0.0580
_refine_ls_shift/su_max 0.000
_refine_ls_shift/su_mean 0.000
_refine_ls_structure_factor_coef Fsqd
_refine_ls_weighting_details 'calc w=1/[\s^2^(Fo^2^)+(0.0400P)^2^+52.0189P] where P=(Fo^2^+2Fc^2^)/3'
_refine_ls_weighting_scheme calc
_refine_ls_wR_factor_gt 0.1472
_refine_ls_wR_factor_ref 0.1553
_reflns_number_gt 4306
_reflns_number_total 4768
_reflns_threshold_expression >2sigma(I)
_cod_data_source_file ic050395tsi20050317_021311_1.cif
_cod_data_source_block Compound2
_cod_database_code 4309124

loop_
_symmetry_equiv_pos_as_xyz
'x, y, z'
'-x, y, -z+1/2'
'x+1/2, y+1/2, z'
'-x+1/2, y+1/2, -z+1/2'
'-x, -y, -z'
'x, -y, z-1/2'
'-x+1/2, -y+1/2, -z'
'x+1/2, -y+1/2, z-1/2'

loop_
_atom_site_label
_atom_site_type_symbol
_atom_site_fract_x
_atom_site_fract_y
_atom_site_fract_z
_atom_site_U_iso_or_equiv
_atom_site_adp_type
_atom_site_occupancy
_atom_site_symmetry_multiplicity
_atom_site_calc_flag
_atom_site_refinement_flags
_atom_site_disorder_assembly
_atom_site_disorder_group
Cd1 Cd 1.0000 0.87937(6) 0.2500 0.0349(2) Uani 1 2 d S . .
Cd2 Cd 0.94809(2) 0.82706(4) 0.08484(2) 0.0288(2) Uani 1 1 d . . .
S1 S 0.96497(12) 0.63756(18) -0.12269(12) 0.0518(6) Uani 1 1 d . . .
P1 P 0.95411(9) 0.70538(14) -0.05054(10) 0.0341(5) Uani 1 1 d . . .
O1 O 0.9285(2) 0.7812(4) 0.1749(3) 0.0359(12) Uani 1 1 d . . .
O2 O 0.8887(2) 0.9523(3) 0.0691(3) 0.0340(12) Uani 1 1 d . . .
O3 O 1.0421(2) 0.8732(4) 0.1673(3) 0.0403(13) Uani 1 1 d . . .
O4 O 0.9463(3) 1.0088(4) 0.1893(3) 0.0503(15) Uani 1 1 d . . .
N1 N 0.9839(3) 0.6476(4) 0.0211(3) 0.0351(14) Uani 1 1 d . . .
N2 N 0.9587(3) 0.6735(4) 0.0728(3) 0.0294(13) Uani 1 1 d . . .
N3 N 0.8742(3) 0.7287(5) -0.0631(3) 0.0371(15) Uani 1 1 d . . .
N4 N 0.8637(3) 0.7981(4) -0.0238(3) 0.0312(13) Uani 1 1 d . . .
N5 N 0.9948(3) 0.8043(4) -0.0380(3) 0.0358(14) Uani 1 1 d . . .
N6 N 1.0223(3) 0.8360(4) 0.0281(3) 0.0321(14) Uani 1 1 d . . .
C1 C 1.0536(4) 0.6172(7) 0.0438(5) 0.058(3) Uani 1 1 d . . .
H1A H 1.0817 0.6594 0.0771 0.087 Uiso 1 1 calc R . .
H1B H 1.0694 0.6147 0.0060 0.087 Uiso 1 1 calc R . .
H1C H 1.0567 0.5572 0.0636 0.087 Uiso 1 1 calc R . .
C2 C 0.8169(4) 0.6877(7) -0.1166(5) 0.053(2) Uani 1 1 d . . .
H2A H 0.7844 0.6636 -0.0977 0.079 Uiso 1 1 calc R . .
H2B H 0.8334 0.6387 -0.1375 0.079 Uiso 1 1 calc R . .
H2C H 0.7949 0.7335 -0.1500 0.079 Uiso 1 1 calc R . .
C3 C 0.9931(6) 0.8629(8) -0.0919(5) 0.077(3) Uani 1 1 d . . .
H3A H 0.9819 0.9243 -0.0824 0.115 Uiso 1 1 calc R . .
H3B H 0.9589 0.8416 -0.1331 0.115 Uiso 1 1 calc R . .
H3C H 1.0374 0.8630 -0.0971 0.115 Uiso 1 1 calc R . .
C4 C 0.9604(3) 0.6112(5) 0.1133(4) 0.0317(17) Uani 1 1 d . . .
H4 H 0.9803 0.5558 0.1079 0.038 Uiso 1 1 calc R . .
C5 C 0.9343(3) 0.6170(5) 0.1679(4) 0.0323(16) Uani 1 1 d . . .
C6 C 0.9183(3) 0.6980(5) 0.1938(4) 0.0329(17) Uani 1 1 d . . .
C7 C 0.8876(4) 0.6904(7) 0.2427(4) 0.045(2) Uani 1 1 d . . .
H7 H 0.8738 0.7426 0.2602 0.054 Uiso 1 1 calc R . .
C8 C 0.8777(4) 0.6033(7) 0.2651(5) 0.052(2) Uani 1 1 d . . .
H8 H 0.8583 0.5985 0.2987 0.063 Uiso 1 1 calc R . .
C9 C 0.8948(4) 0.5262(7) 0.2403(5) 0.050(2) Uani 1 1 d . . .
H9 H 0.8869 0.4691 0.2562 0.060 Uiso 1 1 calc R . .
C10 C 0.9235(4) 0.5322(7) 0.1921(4) 0.046(2) Uani 1 1 d . . .
H10 H 0.9362 0.4788 0.1750 0.055 Uiso 1 1 calc R . .
C11 C 0.8021(3) 0.8238(5) -0.0360(4) 0.0364(17) Uani 1 1 d . . .
H11 H 0.7678 0.7919 -0.0693 0.044 Uiso 1 1 calc R . .
C12 C 0.7811(3) 0.8973(5) -0.0029(4) 0.0340(17) Uani 1 1 d . . .
C13 C 0.8227(3) 0.9563(5) 0.0465(4) 0.0335(16) Uani 1 1 d . . .
C14 C 0.7917(4) 1.0243(6) 0.0715(5) 0.048(2) Uani 1 1 d . . .
H14 H 0.8188 1.0635 0.1052 0.057 Uiso 1 1 calc R . .
C15 C 0.7225(4) 1.0350(7) 0.0480(6) 0.063(3) Uani 1 1 d . . .
H15 H 0.7029 1.0824 0.0648 0.076 Uiso 1 1 calc R . .
C16 C 0.6816(4) 0.9776(8) 0.0004(6) 0.071(3) Uani 1 1 d . . .
H16 H 0.6340 0.9845 -0.0150 0.085 Uiso 1 1 calc R . .
C17 C 0.7108(4) 0.9104(6) -0.0246(5) 0.052(2) Uani 1 1 d . . .
H17 H 0.6825 0.8713 -0.0577 0.062 Uiso 1 1 calc R . .
C18 C 1.0715(4) 0.8920(6) 0.0417(4) 0.044(2) Uani 1 1 d . . .
H18 H 1.0844 0.9119 0.0057 0.053 Uiso 1 1 calc R . .
C19 C 1.1096(4) 0.9281(6) 0.1076(5) 0.047(2) Uani 1 1 d . . .
C20 C 1.0970(3) 0.9141(5) 0.1665(4) 0.0354(17) Uani 1 1 d . . .
C21 C 1.1456(4) 0.9453(7) 0.2261(5) 0.052(2) Uani 1 1 d . . .
H21 H 1.1389 0.9334 0.2668 0.062 Uiso 1 1 calc R . .
C22 C 1.2019(4) 0.9918(9) 0.2277(6) 0.073(3) Uani 1 1 d . . .
H22 H 1.2333 1.0119 0.2689 0.087 Uiso 1 1 calc R . .
C23 C 1.2126(5) 1.0091(9) 0.1698(6) 0.085(4) Uani 1 1 d . . .
H23 H 1.2513 1.0418 0.1702 0.102 Uiso 1 1 calc R . .
C24 C 1.1672(5) 0.9791(9) 0.1114(6) 0.082(4) Uani 1 1 d . . .
H24 H 1.1746 0.9931 0.0713 0.098 Uiso 1 1 calc R . .
C1H C 0.2149(9) 0.693(3) 0.8637(10) 0.148(16) Uiso 0.465(11) 1 d PD A 1
H1H H 0.2181 0.6280 0.8518 0.178 Uiso 0.465(11) 1 calc PR A 1
Cl1H Cl 0.2770(7) 0.7144(9) 0.9389(6) 0.146(5) Uiso 0.465(11) 1 d PD A 1
Cl2H Cl 0.1418(7) 0.7074(10) 0.8807(7) 0.157(6) Uiso 0.465(11) 1 d PD A 1
Cl3H Cl 0.2476(8) 0.7579(11) 0.8178(8) 0.163(6) Uiso 0.465(11) 1 d PD A 1
C1K C 0.1850(12) 0.698(2) 0.8280(12) 0.140(13) Uiso 0.535(11) 1 d PD A 2
H1K H 0.1894 0.6371 0.8102 0.168 Uiso 0.535(11) 1 calc PR A 2
Cl1K Cl 0.1052(9) 0.7382(14) 0.8059(10) 0.247(9) Uiso 0.535(11) 1 d PD A 2
Cl2K Cl 0.2105(11) 0.7056(16) 0.9128(10) 0.280(11) Uiso 0.535(11) 1 d PD A 2
Cl3K Cl 0.2055(12) 0.7836(18) 0.7895(13) 0.305(12) Uiso 0.535(11) 1 d PD A 2

loop_
_atom_site_aniso_label
_atom_site_aniso_U_11
_atom_site_aniso_U_22
_atom_site_aniso_U_33
_atom_site_aniso_U_23
_atom_site_aniso_U_13
_atom_site_aniso_U_12
Cd1 0.0302(4) 0.0496(5) 0.0236(5) 0.000 0.0078(3) 0.000
Cd2 0.0239(3) 0.0368(3) 0.0250(4) -0.0020(2) 0.0078(2) 0.0010(2)
S1 0.0625(13) 0.0578(14) 0.0411(14) -0.0133(11) 0.0256(11) 0.0080(12)
P1 0.0343(9) 0.0408(11) 0.0289(12) -0.0046(8) 0.0132(8) 0.0031(8)
O1 0.036(3) 0.045(3) 0.029(3) -0.005(2) 0.014(2) -0.006(2)
O2 0.023(2) 0.040(3) 0.036(3) -0.002(2) 0.006(2) 0.002(2)
O3 0.025(2) 0.065(4) 0.027(3) -0.004(3) 0.005(2) -0.007(3)
O4 0.054(3) 0.051(4) 0.037(4) 0.002(3) 0.006(3) 0.006(3)
N1 0.036(3) 0.036(3) 0.037(4) -0.001(3) 0.016(3) 0.008(3)
N2 0.032(3) 0.027(3) 0.032(4) 0.001(3) 0.015(3) 0.002(2)
N3 0.033(3) 0.043(4) 0.032(4) -0.013(3) 0.007(3) -0.005(3)
N4 0.029(3) 0.032(3) 0.031(4) -0.004(3) 0.009(3) 0.002(2)
N5 0.043(3) 0.041(4) 0.027(4) -0.001(3) 0.017(3) -0.003(3)
N6 0.031(3) 0.043(4) 0.027(4) 0.000(3) 0.016(3) -0.002(3)
C1 0.045(5) 0.072(7) 0.062(7) 0.023(5) 0.025(5) 0.029(5)
C2 0.040(4) 0.068(6) 0.043(6) -0.020(5) 0.005(4) -0.005(4)
C3 0.104(8) 0.075(7) 0.039(7) 0.013(5) 0.009(6) -0.025(7)
C4 0.027(3) 0.028(4) 0.038(5) -0.002(3) 0.009(3) 0.004(3)
C5 0.027(3) 0.040(4) 0.026(4) -0.001(3) 0.004(3) -0.002(3)
C6 0.022(3) 0.046(5) 0.025(4) 0.005(3) 0.002(3) -0.008(3)
C7 0.040(4) 0.061(5) 0.036(5) -0.008(4) 0.016(4) -0.014(4)
C8 0.038(4) 0.076(7) 0.044(6) 0.008(5) 0.016(4) -0.019(4)
C9 0.044(4) 0.055(6) 0.045(6) 0.005(4) 0.008(4) -0.016(4)
C10 0.036(4) 0.061(6) 0.035(5) 0.015(4) 0.006(4) -0.010(4)
C11 0.027(3) 0.046(4) 0.034(5) -0.006(3) 0.008(3) -0.001(3)
C12 0.025(3) 0.037(4) 0.035(5) 0.000(3) 0.003(3) -0.002(3)
C13 0.024(3) 0.036(4) 0.036(5) 0.004(3) 0.005(3) 0.003(3)
C14 0.035(4) 0.048(5) 0.055(6) -0.014(4) 0.010(4) 0.007(4)
C15 0.032(4) 0.072(7) 0.080(8) -0.029(6) 0.011(4) 0.010(4)
C16 0.028(4) 0.073(7) 0.100(9) -0.023(6) 0.008(5) 0.016(4)
C17 0.022(3) 0.058(5) 0.067(7) -0.021(5) 0.004(4) -0.001(4)
C18 0.050(5) 0.057(6) 0.033(5) 0.000(4) 0.024(4) -0.017(4)
C19 0.040(4) 0.053(5) 0.045(6) 0.004(4) 0.013(4) -0.016(4)
C20 0.027(3) 0.038(4) 0.040(5) 0.001(3) 0.012(3) -0.003(3)
C21 0.034(4) 0.076(7) 0.041(6) -0.006(5) 0.008(4) -0.004(4)
C22 0.046(5) 0.103(9) 0.059(7) -0.006(6) 0.005(5) -0.035(6)
C23 0.062(6) 0.115(10) 0.068(8) 0.003(7) 0.009(6) -0.058(7)
C24 0.070(6) 0.116(10) 0.056(7) 0.012(7) 0.018(5) -0.054(7)

loop_
_atom_type_symbol
_atom_type_description
_atom_type_scat_dispersion_real
_atom_type_scat_dispersion_imag
_atom_type_scat_source
C C 0.0033 0.0016 'International Tables Vol C Tables 4.2.6.8 and 6.1.1.4'
H H 0.0000 0.0000 'International Tables Vol C Tables 4.2.6.8 and 6.1.1.4'
N N 0.0061 0.0033 'International Tables Vol C Tables 4.2.6.8 and 6.1.1.4'
O O 0.0106 0.0060 'International Tables Vol C Tables 4.2.6.8 and 6.1.1.4'
P P 0.1023 0.0942 'International Tables Vol C Tables 4.2.6.8 and 6.1.1.4'
S S 0.1246 0.1234 'International Tables Vol C Tables 4.2.6.8 and 6.1.1.4'
Cd Cd -0.8075 1.2024 'International Tables Vol C Tables 4.2.6.8 and 6.1.1.4'
Cl Cl 0.1484 0.1585 'International Tables Vol C Tables 4.2.6.8 and 6.1.1.4'

loop_
_geom_angle_atom_site_label_1
_geom_angle_atom_site_label_2
_geom_angle_atom_site_label_3
_geom_angle
_geom_angle_site_symmetry_1
_geom_angle_site_symmetry_3
_geom_angle_publ_flag
O3 Cd1 O3 175.4(3) . 2_755 ?
O3 Cd1 O1 76.50(18) . . ?
O3 Cd1 O1 100.49(19) 2_755 . ?
O3 Cd1 O1 100.49(19) . 2_755 ?
O3 Cd1 O1 76.50(18) 2_755 2_755 ?
O1 Cd1 O1 101.5(3) . 2_755 ?
O3 Cd1 O4 102.7(2) . 2_755 ?
O3 Cd1 O4 81.1(2) 2_755 2_755 ?
O1 Cd1 O4 165.1(2) . 2_755 ?
O1 Cd1 O4 93.2(2) 2_755 2_755 ?
O3 Cd1 O4 81.1(2) . . ?
O3 Cd1 O4 102.7(2) 2_755 . ?
O1 Cd1 O4 93.2(2) . . ?
O1 Cd1 O4 165.1(2) 2_755 . ?
O4 Cd1 O4 72.1(3) 2_755 . ?
O3 Cd1 Cd2 40.90(12) . . ?
O3 Cd1 Cd2 137.51(13) 2_755 . ?
O1 Cd1 Cd2 40.08(13) . . ?
O1 Cd1 Cd2 118.52(13) 2_755 . ?
O4 Cd1 Cd2 132.25(15) 2_755 . ?
O4 Cd1 Cd2 72.26(15) . . ?
O3 Cd1 Cd2 137.51(13) . 2_755 ?
O3 Cd1 Cd2 40.90(12) 2_755 2_755 ?
O1 Cd1 Cd2 118.52(13) . 2_755 ?
O1 Cd1 Cd2 40.08(13) 2_755 2_755 ?
O4 Cd1 Cd2 72.26(15) 2_755 2_755 ?
O4 Cd1 Cd2 132.25(15) . 2_755 ?
Cd2 Cd1 Cd2 153.71(3) . 2_755 ?
O2 Cd2 O1 97.05(19) . . ?
O2 Cd2 O3 99.4(2) . . ?
O1 Cd2 O3 77.99(18) . . ?
O2 Cd2 N6 109.2(2) . . ?
O1 Cd2 N6 147.9(2) . . ?
O3 Cd2 N6 79.6(2) . . ?
O2 Cd2 N2 152.45(19) . . ?
O1 Cd2 N2 81.4(2) . . ?
O3 Cd2 N2 107.0(2) . . ?
N6 Cd2 N2 83.5(2) . . ?
O2 Cd2 N4 79.24(19) . . ?
O1 Cd2 N4 118.89(19) . . ?
O3 Cd2 N4 163.1(2) . . ?
N6 Cd2 N4 84.9(2) . . ?
N2 Cd2 N4 77.6(2) . . ?
O2 Cd2 Cd1 85.81(14) . . ?
O1 Cd2 Cd1 41.95(13) . . ?
O3 Cd2 Cd1 40.64(13) . . ?
N6 Cd2 Cd1 120.26(16) . . ?
N2 Cd2 Cd1 109.36(16) . . ?
N4 Cd2 Cd1 154.03(13) . . ?
N3 P1 N5 106.4(3) . . ?
N3 P1 N1 107.0(3) . . ?
N5 P1 N1 107.0(3) . . ?
N3 P1 S1 112.3(3) . . ?
N5 P1 S1 112.8(2) . . ?
N1 P1 S1 110.9(2) . . ?
C6 O1 Cd2 130.1(5) . . ?
C6 O1 Cd1 120.5(4) . . ?
Cd2 O1 Cd1 97.97(19) . . ?
C13 O2 Cd2 124.9(5) . . ?
C20 O3 Cd1 125.9(5) . . ?
C20 O3 Cd2 132.1(5) . . ?
Cd1 O3 Cd2 98.46(18) . . ?
N2 N1 C1 115.5(7) . . ?
N2 N1 P1 116.6(4) . . ?
C1 N1 P1 118.5(5) . . ?
C4 N2 N1 113.9(6) . . ?
C4 N2 Cd2 128.7(5) . . ?
N1 N2 Cd2 115.2(4) . . ?
N4 N3 C2 120.8(6) . . ?
N4 N3 P1 115.1(4) . . ?
C2 N3 P1 123.8(5) . . ?
C11 N4 N3 117.1(6) . . ?
C11 N4 Cd2 119.6(5) . . ?
N3 N4 Cd2 119.4(4) . . ?
N6 N5 C3 119.5(7) . . ?
N6 N5 P1 117.5(5) . . ?
C3 N5 P1 122.3(6) . . ?
C18 N6 N5 117.5(6) . . ?
C18 N6 Cd2 124.4(5) . . ?
N5 N6 Cd2 113.2(4) . . ?
N2 C4 C5 125.6(7) . . ?
C10 C5 C6 121.4(7) . . ?
C10 C5 C4 113.5(7) . . ?
C6 C5 C4 125.0(7) . . ?
O1 C6 C5 125.3(7) . . ?
O1 C6 C7 117.5(7) . . ?
C5 C6 C7 117.2(7) . . ?
C8 C7 C6 118.8(9) . . ?
C9 C8 C7 122.9(8) . . ?
C8 C9 C10 119.1(9) . . ?
C9 C10 C5 120.5(9) . . ?
N4 C11 C12 125.5(7) . . ?
C17 C12 C13 118.0(7) . . ?
C17 C12 C11 114.2(7) . . ?
C13 C12 C11 127.8(6) . . ?
O2 C13 C14 118.0(7) . . ?
O2 C13 C12 123.5(7) . . ?
C14 C13 C12 118.5(6) . . ?
C15 C14 C13 121.2(8) . . ?
C16 C15 C14 120.8(9) . . ?
C17 C16 C15 119.0(7) . . ?
C16 C17 C12 122.4(8) . . ?
N6 C18 C19 125.9(7) . . ?
C20 C19 C24 117.5(8) . . ?
C20 C19 C18 127.3(7) . . ?
C24 C19 C18 115.1(8) . . ?
O3 C20 C19 121.9(7) . . ?
O3 C20 C21 120.5(7) . . ?
C19 C20 C21 117.6(7) . . ?
C22 C21 C20 122.9(9) . . ?
C23 C22 C21 119.5(9) . . ?
C22 C23 C24 119.3(9) . . ?
C23 C24 C19 123.1(10) . . ?
Cl3H C1H Cl1H 96.0(14) . . ?
Cl3H C1H Cl2H 129(2) . . ?
Cl1H C1H Cl2H 103.0(14) . . ?
Cl3K C1K Cl1K 89.9(14) . . ?
Cl3K C1K Cl2K 116(2) . . ?
Cl1K C1K Cl2K 100.9(16) . . ?
C1K Cl1K Cl3K 44.3(8) . . ?
C1K Cl3K Cl1K 45.7(8) . . ?

loop_
_geom_bond_atom_site_label_1
_geom_bond_atom_site_label_2
_geom_bond_distance
_geom_bond_site_symmetry_2
_geom_bond_publ_flag
Cd1 O3 2.249(5) . ?
Cd1 O3 2.249(5) 2_755 ?
Cd1 O1 2.305(5) . ?
Cd1 O1 2.305(5) 2_755 ?
Cd1 O4 2.376(6) 2_755 ?
Cd1 O4 2.376(6) . ?
Cd1 Cd2 3.4150(10) . ?
Cd1 Cd2 3.4150(10) 2_755 ?
Cd2 O2 2.204(5) . ?
Cd2 O1 2.220(5) . ?
Cd2 O3 2.260(5) . ?
Cd2 N6 2.303(6) . ?
Cd2 N2 2.314(6) . ?
Cd2 N4 2.431(6) . ?
S1 P1 1.927(3) . ?
P1 N3 1.653(6) . ?
P1 N5 1.676(7) . ?
P1 N1 1.680(7) . ?
O1 C6 1.340(9) . ?
O2 C13 1.311(8) . ?
O3 C20 1.316(9) . ?
N1 N2 1.440(8) . ?
N1 C1 1.456(10) . ?
N2 C4 1.262(10) . ?
N3 N4 1.398(9) . ?
N3 C2 1.480(10) . ?
N4 C11 1.294(9) . ?
N5 N6 1.413(9) . ?
N5 C3 1.438(12) . ?
N6 C18 1.284(10) . ?
C4 C5 1.460(10) . ?
C5 C10 1.411(11) . ?
C5 C6 1.415(11) . ?
C6 C7 1.420(11) . ?
C7 C8 1.419(13) . ?
C8 C9 1.361(14) . ?
C9 C10 1.373(12) . ?
C11 C12 1.453(11) . ?
C12 C17 1.410(10) . ?
C12 C13 1.420(10) . ?
C13 C14 1.408(11) . ?
C14 C15 1.381(11) . ?
C15 C16 1.379(14) . ?
C16 C17 1.377(13) . ?
C18 C19 1.464(12) . ?
C19 C20 1.394(12) . ?
C19 C24 1.412(12) . ?
C20 C21 1.411(12) . ?
C21 C22 1.367(13) . ?
C22 C23 1.362(16) . ?
C23 C24 1.363(15) . ?
C1H Cl3H 1.693(18) . ?
C1H Cl1H 1.721(19) . ?
C1H Cl2H 1.723(18) . ?
C1K Cl3K 1.653(19) . ?
C1K Cl1K 1.694(19) . ?
C1K Cl2K 1.711(18) . ?
Cl1K Cl3K 2.37(2) . ?
